data_4106153
loop_
_publ_author_name
'G\'eza Szigethy'
'Kenneth N. Raymond'

_publ_section_title
;
 Hexadentate Terephthalamide(bis-hydroxypyridinone) Ligands for Uranyl
 Chelation: Structural and Thermodynamic Consequences of Ligand
 Variation(1)
;
_journal_name_full 'Journal of the American Chemical Society'
_journal_page_first 7942
_journal_page_last 7956
_journal_paper_doi 10.1021/ja201511u
_journal_volume 133
_journal_year 2011
_chemical_formula_moiety 'C26 H24 N6 O12 U, 2(C4 H12 N), 2(C3 H6 O)'
_chemical_formula_sum 'C40 H60 N8 O14 U'
_chemical_formula_weight 1114.99
_chemical_name_common 'TAM(en-3,2-HOPO)2 uranyl complex'
_chemical_name_systematic
; 
 ? 
;
_space_group_IT_number 92
_symmetry_cell_setting tetragonal
_symmetry_space_group_name_Hall 'P 4abw 2nw'
_symmetry_space_group_name_H-M 'P 41 21 2'
_atom_sites_solution_hydrogens geom
_atom_sites_solution_primary direct
_atom_sites_solution_secondary difmap
_audit_creation_method SHELXL-97
_cell_angle_alpha 90.00
_cell_angle_beta 90.00
_cell_angle_gamma 90.00
_cell_formula_units_Z 4
_cell_length_a 17.686(3)
_cell_length_b 17.686(3)
_cell_length_c 14.605(3)
_cell_measurement_reflns_used 4281
_cell_measurement_temperature 144(2)
_cell_measurement_theta_max 20.544
_cell_measurement_theta_min 2.303
_cell_volume 4568.4(14)
_computing_cell_refinement 'Saint v.7.07'
_computing_data_collection 'Bruker SMART v.6.531'
_computing_data_reduction 'Saint v.7.07'
_computing_molecular_graphics 'ORTEP-3 v.1.08, POV-Ray v3.6.1c.icl8.win32'
_computing_publication_material 'ORTEP-3 v.1.08, POV-Ray v3.6.1c.icl8.win32'
_computing_structure_refinement 'SHELXL-97 (Sheldrick, 1997)'
_computing_structure_solution 'SHELXS-97 (Sheldrick, 1990)'
_diffrn_ambient_temperature 144(2)
_diffrn_detector_area_resol_mean 8.366
_diffrn_measured_fraction_theta_full 0.999
_diffrn_measured_fraction_theta_max 0.999
_diffrn_measurement_device_type 'Bruker APEX-I'
_diffrn_measurement_method \w-scans
_diffrn_radiation_monochromator graphite
_diffrn_radiation_source 'fine-focus sealed tube'
_diffrn_radiation_type MoK\a
_diffrn_radiation_wavelength 0.71073
_diffrn_reflns_av_R_equivalents 0.0583
_diffrn_reflns_av_sigmaI/netI 0.0460
_diffrn_reflns_limit_h_max 21
_diffrn_reflns_limit_h_min -22
_diffrn_reflns_limit_k_max 22
_diffrn_reflns_limit_k_min -11
_diffrn_reflns_limit_l_max 17
_diffrn_reflns_limit_l_min -18
_diffrn_reflns_number 26113
_diffrn_reflns_theta_full 26.39
_diffrn_reflns_theta_max 26.39
_diffrn_reflns_theta_min 2.30
_diffrn_standards_number 0
_exptl_absorpt_coefficient_mu 3.626
_exptl_absorpt_correction_T_max 0.7132
_exptl_absorpt_correction_T_min 0.5614
_exptl_absorpt_correction_type multi-scan
_exptl_absorpt_process_details 'Blessing, 1995'
_exptl_crystal_colour red
_exptl_crystal_density_diffrn 1.621
_exptl_crystal_description wedge
_exptl_crystal_F_000 2240
_exptl_crystal_size_max 0.18
_exptl_crystal_size_mid 0.14
_exptl_crystal_size_min 0.10
_refine_diff_density_max 1.092
_refine_diff_density_min -0.329
_refine_diff_density_rms 0.094
_refine_ls_abs_structure_details 'Flack H D (1983), Acta Cryst. A39, 876-881'
_refine_ls_abs_structure_Flack -0.018(7)
_refine_ls_extinction_coef none
_refine_ls_extinction_method none
_refine_ls_goodness_of_fit_ref 1.032
_refine_ls_hydrogen_treatment constr
_refine_ls_matrix_type full
_refine_ls_number_parameters 292
_refine_ls_number_reflns 4687
_refine_ls_number_restraints 0
_refine_ls_restrained_S_all 1.032
_refine_ls_R_factor_all 0.0395
_refine_ls_R_factor_gt 0.0298
_refine_ls_shift/su_max 0.000
_refine_ls_shift/su_mean 0.000
_refine_ls_structure_factor_coef Fsqd
_refine_ls_weighting_details 'calc w=1/[\s^2^(Fo^2^)+(0.0328P)^2^+0.0000P] where P=(Fo^2^+2Fc^2^)/3'
_refine_ls_weighting_scheme calc
_refine_ls_wR_factor_gt 0.0616
_refine_ls_wR_factor_ref 0.0638
_reflns_number_gt 4080
_reflns_number_total 4687
_reflns_threshold_expression >2sigma(I)
_cod_data_source_file ja201511u_si_002_6.cif
_cod_data_source_block gs4058
_cod_original_cell_volume 4568.6(13)
_cod_database_code 4106153

loop_
_symmetry_equiv_pos_as_xyz
'x, y, z'
'-x, -y, z+1/2'
'-y+1/2, x+1/2, z+1/4'
'y+1/2, -x+1/2, z+3/4'
'-x+1/2, y+1/2, -z+1/4'
'x+1/2, -y+1/2, -z+3/4'
'y, x, -z'
'-y, -x, -z+1/2'

loop_
_atom_site_label
_atom_site_type_symbol
_atom_site_fract_x
_atom_site_fract_y
_atom_site_fract_z
_atom_site_U_iso_or_equiv
_atom_site_adp_type
_atom_site_occupancy
_atom_site_symmetry_multiplicity
_atom_site_calc_flag
_atom_site_refinement_flags
U1 U 0.811759(9) 0.811759(9) 0.5000 0.02087(7) Uani 1 2 d S
O2 O 0.68204(19) 0.76332(18) 0.4530(2) 0.0320(8) Uani 1 1 d .
N3 N 0.8161(3) 1.0802(2) 0.4115(3) 0.0369(10) Uani 1 1 d .
H3 H 0.8023 1.0359 0.4333 0.044 Uiso 1 1 calc R
O3 O 0.72895(19) 0.89350(19) 0.3994(2) 0.0302(7) Uani 1 1 d .
N2 N 0.7002(3) 1.0183(2) 0.2991(3) 0.0381(11) Uani 1 1 d .
H2 H 0.7322 0.9855 0.3226 0.046 Uiso 1 1 calc R
O5 O 0.5833(2) 1.0310(2) 0.2366(3) 0.0517(10) Uani 1 1 d .
N1 N 0.5720(2) 0.7712(2) 0.3729(3) 0.0315(10) Uani 1 1 d .
C12 C 0.9163(3) 0.9683(3) 0.4810(3) 0.0246(11) Uani 1 1 d .
C13 C 1.0141(3) 1.0631(3) 0.4808(3) 0.0363(14) Uani 1 1 d .
H13 H 1.0303 1.1131 0.4675 0.044 Uiso 1 1 calc R
C2 C 0.6392(2) 0.7997(3) 0.3997(3) 0.0263(11) Uani 1 1 d .
C6 C 0.5242(3) 0.8129(3) 0.3151(3) 0.0372(12) Uani 1 1 d .
H6 H 0.4772 0.7919 0.2964 0.045 Uiso 1 1 calc R
C5 C 0.5440(3) 0.8822(3) 0.2860(4) 0.0349(13) Uani 1 1 d .
H5 H 0.5107 0.9096 0.2472 0.042 Uiso 1 1 calc R
O6 O 0.9125(2) 1.1609(2) 0.3893(3) 0.0443(10) Uani 1 1 d .
C3 C 0.6624(3) 0.8736(3) 0.3691(3) 0.0285(11) Uani 1 1 d .
C4 C 0.6145(3) 0.9156(3) 0.3124(3) 0.0309(12) Uani 1 1 d .
C9 C 0.7577(3) 1.1283(3) 0.3723(4) 0.0426(13) Uani 1 1 d .
H9A H 0.7790 1.1791 0.3600 0.051 Uiso 1 1 calc R
H9B H 0.7159 1.1341 0.4169 0.051 Uiso 1 1 calc R
O4 O 0.84699(17) 0.94027(18) 0.4672(2) 0.0287(8) Uani 1 1 d .
C10 C 0.8889(3) 1.0988(3) 0.4166(3) 0.0336(12) Uani 1 1 d .
C11 C 0.9393(3) 1.0415(3) 0.4598(3) 0.0292(11) Uani 1 1 d .
C8 C 0.7273(3) 1.0955(3) 0.2848(4) 0.0398(13) Uani 1 1 d .
H8A H 0.6853 1.1274 0.2622 0.048 Uiso 1 1 calc R
H8B H 0.7676 1.0954 0.2378 0.048 Uiso 1 1 calc R
C1 C 0.5499(3) 0.6964(3) 0.4040(3) 0.0398(12) Uani 1 1 d .
H1A H 0.5888 0.6597 0.3864 0.060 Uiso 1 1 calc R
H1B H 0.5016 0.6824 0.3759 0.060 Uiso 1 1 calc R
H1C H 0.5445 0.6967 0.4708 0.060 Uiso 1 1 calc R
C7 C 0.6310(3) 0.9935(3) 0.2792(3) 0.0362(12) Uani 1 1 d .
N4 N 0.6837(3) 1.0686(2) -0.0453(3) 0.0396(10) Uani 1 1 d .
O1 O 0.84902(18) 0.77034(19) 0.3971(2) 0.0273(7) Uani 1 1 d .
O7 O 0.9256(2) 0.8046(3) 0.1686(3) 0.0586(11) Uani 1 1 d .
C17 C 0.7022(3) 0.9986(3) 0.0070(4) 0.0481(14) Uani 1 1 d .
H17A H 0.7384 1.0107 0.0556 0.072 Uiso 1 1 calc R
H17B H 0.7244 0.9611 -0.0344 0.072 Uiso 1 1 calc R
H17C H 0.6559 0.9780 0.0342 0.072 Uiso 1 1 calc R
C20 C 0.9094(4) 0.9236(3) 0.2417(4) 0.0550(15) Uani 1 1 d .
H20A H 0.8867 0.9248 0.3029 0.083 Uiso 1 1 calc R
H20B H 0.8940 0.9687 0.2075 0.083 Uiso 1 1 calc R
H20C H 0.9646 0.9226 0.2473 0.083 Uiso 1 1 calc R
C19 C 0.8837(3) 0.8554(3) 0.1928(4) 0.0418(14) Uani 1 1 d .
C18 C 0.8003(4) 0.8488(4) 0.1742(5) 0.0654(19) Uani 1 1 d .
H18A H 0.7922 0.8178 0.1195 0.098 Uiso 1 1 calc R
H18B H 0.7790 0.8993 0.1644 0.098 Uiso 1 1 calc R
H18C H 0.7754 0.8251 0.2268 0.098 Uiso 1 1 calc R
C16 C 0.7545(4) 1.1043(4) -0.0829(4) 0.0556(17) Uani 1 1 d .
H16A H 0.7409 1.1455 -0.1246 0.083 Uiso 1 1 calc R
H16B H 0.7839 1.0662 -0.1161 0.083 Uiso 1 1 calc R
H16C H 0.7848 1.1244 -0.0323 0.083 Uiso 1 1 calc R
C15 C 0.6463(5) 1.1223(4) 0.0161(6) 0.099(3) Uani 1 1 d .
H15A H 0.6279 1.1656 -0.0193 0.148 Uiso 1 1 calc R
H15B H 0.6824 1.1398 0.0624 0.148 Uiso 1 1 calc R
H15C H 0.6036 1.0974 0.0463 0.148 Uiso 1 1 calc R
C14 C 0.6347(5) 1.0489(5) -0.1226(6) 0.093(3) Uani 1 1 d .
H14A H 0.5840 1.0366 -0.0999 0.140 Uiso 1 1 calc R
H14B H 0.6557 1.0051 -0.1548 0.140 Uiso 1 1 calc R
H14C H 0.6315 1.0919 -0.1647 0.140 Uiso 1 1 calc R

loop_
_atom_site_aniso_label
_atom_site_aniso_U_11
_atom_site_aniso_U_22
_atom_site_aniso_U_33
_atom_site_aniso_U_23
_atom_site_aniso_U_13
_atom_site_aniso_U_12
U1 0.01853(8) 0.01853(8) 0.02554(11) -0.00092(8) 0.00092(8) -0.00068(10)
O2 0.0259(18) 0.0327(18) 0.0374(18) 0.0050(15) -0.0077(17) -0.0061(17)
N3 0.040(2) 0.024(2) 0.046(2) 0.0090(19) -0.001(2) -0.001(2)
O3 0.0265(19) 0.0270(19) 0.0372(19) 0.0008(16) -0.0054(16) -0.0006(13)
N2 0.037(3) 0.031(2) 0.046(3) 0.006(2) -0.002(2) 0.007(2)
O5 0.047(2) 0.043(2) 0.066(3) 0.009(2) -0.019(2) 0.0084(17)
N1 0.026(2) 0.033(2) 0.036(2) -0.0037(19) -0.0024(19) -0.0047(19)
C12 0.027(2) 0.025(2) 0.021(3) -0.0014(19) 0.0024(19) -0.0010(18)
C13 0.042(3) 0.031(3) 0.035(4) 0.000(2) 0.004(2) -0.014(2)
C2 0.021(2) 0.033(3) 0.024(2) -0.005(2) -0.0006(19) 0.006(2)
C6 0.023(2) 0.047(3) 0.042(3) -0.014(3) -0.008(2) 0.003(3)
C5 0.029(3) 0.037(3) 0.039(3) -0.003(2) -0.010(2) 0.009(2)
O6 0.048(2) 0.031(2) 0.053(2) 0.0136(18) -0.0042(19) -0.0076(17)
C3 0.026(3) 0.030(3) 0.029(3) -0.007(2) 0.000(2) 0.004(2)
C4 0.025(3) 0.032(3) 0.036(3) -0.009(2) 0.000(2) 0.004(2)
C9 0.038(3) 0.028(3) 0.062(4) 0.009(3) 0.003(3) 0.008(2)
O4 0.0201(16) 0.0246(17) 0.041(2) 0.0027(15) 0.0000(14) -0.0004(14)
C10 0.043(3) 0.023(3) 0.035(3) -0.002(2) 0.004(2) 0.001(2)
C11 0.031(3) 0.028(3) 0.029(2) -0.002(2) 0.005(2) -0.006(2)
C8 0.038(3) 0.031(3) 0.051(3) 0.014(2) 0.000(3) 0.001(2)
C1 0.033(3) 0.048(3) 0.038(3) -0.001(3) -0.004(2) -0.012(3)
C7 0.036(3) 0.032(3) 0.040(3) -0.001(2) -0.003(2) 0.006(2)
N4 0.037(2) 0.034(2) 0.048(2) 0.010(2) -0.006(2) 0.001(2)
O1 0.0248(18) 0.0291(19) 0.0280(17) -0.0018(15) 0.0054(15) 0.0013(14)
O7 0.056(3) 0.052(3) 0.067(3) -0.004(2) 0.005(2) 0.009(2)
C17 0.044(3) 0.039(3) 0.061(4) 0.013(3) -0.004(4) -0.009(2)
C20 0.082(5) 0.042(3) 0.041(3) 0.005(3) -0.005(4) 0.002(3)
C19 0.044(3) 0.047(4) 0.035(3) 0.005(3) 0.005(2) 0.007(3)
C18 0.043(4) 0.086(5) 0.067(4) 0.002(4) 0.003(3) 0.007(4)
C16 0.056(4) 0.052(4) 0.058(4) 0.017(3) -0.003(3) -0.008(3)
C15 0.132(7) 0.069(5) 0.095(7) 0.018(5) 0.056(6) 0.052(5)
C14 0.088(6) 0.090(6) 0.102(6) 0.050(5) -0.051(5) -0.043(5)

loop_
_atom_type_symbol
_atom_type_description
_atom_type_scat_dispersion_real
_atom_type_scat_dispersion_imag
_atom_type_scat_source
C C 0.0033 0.0016 'International Tables Vol C Tables 4.2.6.8 and 6.1.1.4'
H H 0.0000 0.0000 'International Tables Vol C Tables 4.2.6.8 and 6.1.1.4'
N N 0.0061 0.0033 'International Tables Vol C Tables 4.2.6.8 and 6.1.1.4'
O O 0.0106 0.0060 'International Tables Vol C Tables 4.2.6.8 and 6.1.1.4'
U U -9.6767 9.6646 'International Tables Vol C Tables 4.2.6.8 and 6.1.1.4'

loop_
_geom_angle_atom_site_label_1
_geom_angle_atom_site_label_2
_geom_angle_atom_site_label_3
_geom_angle
_geom_angle_site_symmetry_1
_geom_angle_site_symmetry_3
O1 U1 O1 176.7(2) . 7_556
O1 U1 O4 85.74(13) . 7_556
O1 U1 O4 97.10(13) 7_556 7_556
O1 U1 O4 97.10(13) . .
O1 U1 O4 85.74(13) 7_556 .
O4 U1 O4 63.26(14) 7_556 .
O1 U1 O3 87.69(12) . .
O1 U1 O3 92.29(13) 7_556 .
O4 U1 O3 121.00(11) 7_556 .
O4 U1 O3 59.59(10) . .
O1 U1 O3 92.29(13) . 7_556
O1 U1 O3 87.69(12) 7_556 7_556
O4 U1 O3 59.59(10) 7_556 7_556
O4 U1 O3 121.00(11) . 7_556
O3 U1 O3 179.40(16) . 7_556
O1 U1 O2 88.15(13) . .
O1 U1 O2 88.95(13) 7_556 .
O4 U1 O2 173.49(11) 7_556 .
O4 U1 O2 119.88(10) . .
O3 U1 O2 60.87(10) . .
O3 U1 O2 118.53(11) 7_556 .
O1 U1 O2 88.95(13) . 7_556
O1 U1 O2 88.15(13) 7_556 7_556
O4 U1 O2 119.88(10) 7_556 7_556
O4 U1 O2 173.49(11) . 7_556
O3 U1 O2 118.53(11) . 7_556
O3 U1 O2 60.87(10) 7_556 7_556
O2 U1 O2 57.68(14) . 7_556
C2 O2 U1 122.4(3) . .
C10 N3 C9 124.3(4) . .
C10 N3 H3 117.8 . .
C9 N3 H3 117.8 . .
C3 O3 U1 124.4(3) . .
C7 N2 C8 125.3(4) . .
C7 N2 H2 117.4 . .
C8 N2 H2 117.4 . .
C2 N1 C6 120.6(4) . .
C2 N1 C1 119.0(4) . .
C6 N1 C1 120.4(4) . .
O4 C12 C11 125.3(4) . .
O4 C12 C12 114.5(2) . 7_556
C11 C12 C12 120.2(3) . 7_556
C13 C13 C11 121.3(3) 7_556 .
C13 C13 H13 119.3 7_556 .
C11 C13 H13 119.3 . .
O2 C2 N1 121.2(4) . .
O2 C2 C3 118.8(4) . .
N1 C2 C3 119.9(4) . .
C5 C6 N1 120.8(4) . .
C5 C6 H6 119.6 . .
N1 C6 H6 119.6 . .
C6 C5 C4 121.2(5) . .
C6 C5 H5 119.4 . .
C4 C5 H5 119.4 . .
O3 C3 C4 127.1(5) . .
O3 C3 C2 113.3(4) . .
C4 C3 C2 119.6(4) . .
C3 C4 C5 117.9(5) . .
C3 C4 C7 124.5(5) . .
C5 C4 C7 117.6(4) . .
N3 C9 C8 111.2(5) . .
N3 C9 H9A 109.4 . .
C8 C9 H9A 109.4 . .
N3 C9 H9B 109.4 . .
C8 C9 H9B 109.4 . .
H9A C9 H9B 108.0 . .
C12 O4 U1 123.9(3) . .
O6 C10 N3 121.8(5) . .
O6 C10 C11 122.4(5) . .
N3 C10 C11 115.8(4) . .
C12 C11 C13 118.5(5) . .
C12 C11 C10 123.5(5) . .
C13 C11 C10 118.0(4) . .
N2 C8 C9 110.9(4) . .
N2 C8 H8A 109.5 . .
C9 C8 H8A 109.5 . .
N2 C8 H8B 109.5 . .
C9 C8 H8B 109.5 . .
H8A C8 H8B 108.0 . .
N1 C1 H1A 109.5 . .
N1 C1 H1B 109.5 . .
H1A C1 H1B 109.5 . .
N1 C1 H1C 109.5 . .
H1A C1 H1C 109.5 . .
H1B C1 H1C 109.5 . .
O5 C7 N2 124.0(5) . .
O5 C7 C4 121.7(5) . .
N2 C7 C4 114.4(4) . .
C15 N4 C14 111.0(6) . .
C15 N4 C17 108.9(5) . .
C14 N4 C17 109.1(5) . .
C15 N4 C16 109.1(5) . .
C14 N4 C16 108.1(5) . .
C17 N4 C16 110.6(4) . .
N4 C17 H17A 109.5 . .
N4 C17 H17B 109.5 . .
H17A C17 H17B 109.5 . .
N4 C17 H17C 109.5 . .
H17A C17 H17C 109.5 . .
H17B C17 H17C 109.5 . .
C19 C20 H20A 109.5 . .
C19 C20 H20B 109.5 . .
H20A C20 H20B 109.5 . .
C19 C20 H20C 109.5 . .
H20A C20 H20C 109.5 . .
H20B C20 H20C 109.5 . .
O7 C19 C20 123.8(6) . .
O7 C19 C18 119.2(6) . .
C20 C19 C18 116.9(5) . .
C19 C18 H18A 109.5 . .
C19 C18 H18B 109.5 . .
H18A C18 H18B 109.5 . .
C19 C18 H18C 109.5 . .
H18A C18 H18C 109.5 . .
H18B C18 H18C 109.5 . .
N4 C16 H16A 109.5 . .
N4 C16 H16B 109.5 . .
H16A C16 H16B 109.5 . .
N4 C16 H16C 109.5 . .
H16A C16 H16C 109.5 . .
H16B C16 H16C 109.5 . .
N4 C15 H15A 109.5 . .
N4 C15 H15B 109.5 . .
H15A C15 H15B 109.5 . .
N4 C15 H15C 109.5 . .
H15A C15 H15C 109.5 . .
H15B C15 H15C 109.5 . .
N4 C14 H14A 109.5 . .
N4 C14 H14B 109.5 . .
H14A C14 H14B 109.5 . .
N4 C14 H14C 109.5 . .
H14A C14 H14C 109.5 . .
H14B C14 H14C 109.5 . .

loop_
_geom_bond_atom_site_label_1
_geom_bond_atom_site_label_2
_geom_bond_distance
_geom_bond_site_symmetry_2
U1 O1 1.797(3) .
U1 O1 1.797(3) 7_556
U1 O4 2.405(3) 7_556
U1 O4 2.405(3) .
U1 O3 2.528(3) .
U1 O3 2.528(3) 7_556
U1 O2 2.544(3) .
U1 O2 2.544(3) 7_556
O2 C2 1.262(5) .
N3 C10 1.331(7) .
N3 C9 1.455(7) .
N3 H3 0.8800 .
O3 C3 1.306(6) .
N2 C7 1.332(7) .
N2 C8 1.463(6) .
N2 H2 0.8800 .
O5 C7 1.240(6) .
N1 C2 1.349(6) .
N1 C6 1.404(6) .
N1 C1 1.453(7) .
C12 O4 1.338(5) .
C12 C11 1.392(6) .
C12 C12 1.412(9) 7_556
C13 C13 1.346(11) 7_556
C13 C11 1.411(7) .
C13 H13 0.9500 .
C2 C3 1.442(7) .
C6 C5 1.344(8) .
C6 H6 0.9500 .
C5 C4 1.432(7) .
C5 H5 0.9500 .
O6 C10 1.241(6) .
C3 C4 1.397(7) .
C4 C7 1.490(7) .
C9 C8 1.502(7) .
C9 H9A 0.9900 .
C9 H9B 0.9900 .
C10 C11 1.490(7) .
C8 H8A 0.9900 .
C8 H8B 0.9900 .
C1 H1A 0.9800 .
C1 H1B 0.9800 .
C1 H1C 0.9800 .
N4 C15 1.464(8) .
N4 C14 1.465(8) .
N4 C17 1.491(6) .
N4 C16 1.506(7) .
O7 C19 1.216(6) .
C17 H17A 0.9800 .
C17 H17B 0.9800 .
C17 H17C 0.9800 .
C20 C19 1.474(8) .
C20 H20A 0.9800 .
C20 H20B 0.9800 .
C20 H20C 0.9800 .
C19 C18 1.504(8) .
C18 H18A 0.9800 .
C18 H18B 0.9800 .
C18 H18C 0.9800 .
C16 H16A 0.9800 .
C16 H16B 0.9800 .
C16 H16C 0.9800 .
C15 H15A 0.9800 .
C15 H15B 0.9800 .
C15 H15C 0.9800 .
C14 H14A 0.9800 .
C14 H14B 0.9800 .
C14 H14C 0.9800 .

loop_
_geom_torsion_atom_site_label_1
_geom_torsion_atom_site_label_2
_geom_torsion_atom_site_label_3
_geom_torsion_atom_site_label_4
_geom_torsion
_geom_torsion_site_symmetry_1
O1 U1 O2 C2 -85.2(4) .
O1 U1 O2 C2 96.4(4) 7_556
O4 U1 O2 C2 -105.4(10) 7_556
O4 U1 O2 C2 11.9(4) .
O3 U1 O2 C2 3.1(3) .
O3 U1 O2 C2 -176.8(3) 7_556
O2 U1 O2 C2 -175.2(4) 7_556
O1 U1 O3 C3 87.2(3) .
O1 U1 O3 C3 -89.5(3) 7_556
O4 U1 O3 C3 170.8(3) 7_556
O4 U1 O3 C3 -173.2(4) .
O3 U1 O3 C3 -1.2(3) 7_556
O2 U1 O3 C3 -2.0(3) .
O2 U1 O3 C3 -0.4(4) 7_556
U1 O2 C2 N1 177.2(3) .
U1 O2 C2 C3 -4.1(6) .
C6 N1 C2 O2 178.7(4) .
C1 N1 C2 O2 -1.8(7) .
C6 N1 C2 C3 0.1(7) .
C1 N1 C2 C3 179.5(4) .
C2 N1 C6 C5 -0.6(7) .
C1 N1 C6 C5 180.0(5) .
N1 C6 C5 C4 0.3(8) .
U1 O3 C3 C4 -179.0(4) .
U1 O3 C3 C2 0.9(5) .
O2 C2 C3 O3 2.1(6) .
N1 C2 C3 O3 -179.3(4) .
O2 C2 C3 C4 -178.0(4) .
N1 C2 C3 C4 0.7(7) .
O3 C3 C4 C5 179.0(5) .
C2 C3 C4 C5 -0.9(7) .
O3 C3 C4 C7 -2.5(8) .
C2 C3 C4 C7 177.6(4) .
C6 C5 C4 C3 0.4(8) .
C6 C5 C4 C7 -178.2(5) .
C10 N3 C9 C8 111.7(5) .
C11 C12 O4 U1 177.6(3) .
C12 C12 O4 U1 -1.3(6) 7_556
O1 U1 O4 C12 -81.1(3) .
O1 U1 O4 C12 100.6(3) 7_556
O4 U1 O4 C12 0.5(2) 7_556
O3 U1 O4 C12 -164.2(4) .
O3 U1 O4 C12 15.9(4) 7_556
O2 U1 O4 C12 -173.0(3) .
O2 U1 O4 C12 120.8(9) 7_556
C9 N3 C10 O6 1.6(8) .
C9 N3 C10 C11 179.7(5) .
O4 C12 C11 C13 178.4(5) .
C12 C12 C11 C13 -2.7(8) 7_556
O4 C12 C11 C10 -1.1(7) .
C12 C12 C11 C10 177.8(5) 7_556
C13 C13 C11 C12 0.9(9) 7_556
C13 C13 C11 C10 -179.5(6) 7_556
O6 C10 C11 C12 -172.1(5) .
N3 C10 C11 C12 9.8(7) .
O6 C10 C11 C13 8.4(7) .
N3 C10 C11 C13 -169.7(4) .
C7 N2 C8 C9 124.7(5) .
N3 C9 C8 N2 55.1(6) .
C8 N2 C7 O5 8.4(8) .
C8 N2 C7 C4 -171.8(5) .
C3 C4 C7 O5 -172.8(5) .
C5 C4 C7 O5 5.7(7) .
C3 C4 C7 N2 7.5(7) .
C5 C4 C7 N2 -174.0(5) .
